data_7702314
loop_
_publ_author_name
'Brechin, Euan K.'
'Gilby, Liam M.'
'Gould, Robert O.'
'Harris, Steven G.'
'Parsons, Simon'
'Winpenny, Richard E. P.'

_publ_section_title
;
 Heterobimetallic nickel--sodium and cobalt--sodium complexes of
 pyridonate ligands
;
_journal_issue 16
_journal_name_full 'Journal of the Chemical Society, Dalton Transactions'
_journal_page_first 2657
_journal_paper_doi 10.1039/a803442g
_journal_year 1998
_chemical_formula_sum 'C30 H20 Cl6 Co2 N6 Na2 O7'
_chemical_formula_weight 953.06
_space_group_IT_number 15
_space_group_name_Hall '-C 2yc'
_space_group_name_H-M_alt 'C 1 2/c 1'
_symmetry_cell_setting monoclinic
_symmetry_space_group_name_H-M 'C 1 2/c 1'
_atom_sites_solution_hydrogens geom
_atom_sites_solution_primary direct
_atom_sites_solution_secondary difmap
_audit_creation_method SHELXL
_cell_angle_alpha 90.00
_cell_angle_beta 91.37(6)
_cell_angle_gamma 90.00
_cell_formula_units_Z 4
_cell_length_a 21.590(13)
_cell_length_b 11.916(9)
_cell_length_c 13.879(10)
_cell_measurement_reflns_used 20
_cell_measurement_temperature 220(2)
_cell_measurement_theta_max 27
_cell_measurement_theta_min 25
_cell_volume 3570(4)
_computing_structure_refinement 'SHELXL-93 (Sheldrick, 1993)'
_computing_structure_solution 'SHELXS-86 (Sheldrick, 1990)'
_diffrn_ambient_temperature 220(2)
_diffrn_measurement_method omega
_diffrn_radiation_monochromator graphite
_diffrn_radiation_source 'fine-focus sealed tube'
_diffrn_radiation_type CuK\a
_diffrn_radiation_wavelength 1.54184
_diffrn_reflns_av_R_equivalents 0.0000
_diffrn_reflns_av_sigmaI/netI 0.0651
_diffrn_reflns_limit_h_max 22
_diffrn_reflns_limit_h_min -22
_diffrn_reflns_limit_k_max 12
_diffrn_reflns_limit_k_min 0
_diffrn_reflns_limit_l_max 14
_diffrn_reflns_limit_l_min 0
_diffrn_reflns_number 2185
_diffrn_reflns_theta_max 54.96
_diffrn_reflns_theta_min 4.10
_diffrn_standards_decay_% 11
_diffrn_standards_interval_time 120
_exptl_absorpt_coefficient_mu 12.147
_exptl_absorpt_correction_T_max 0.5274
_exptl_absorpt_correction_T_min 0.0919
_exptl_absorpt_correction_type integration
_exptl_crystal_colour Pink
_exptl_crystal_density_diffrn 1.773
_exptl_crystal_description 'plate developed in (001)'
_exptl_crystal_F_000 1904
_exptl_crystal_size_max 0.35
_exptl_crystal_size_mid 0.27
_exptl_crystal_size_min 0.02
_refine_diff_density_max 0.572
_refine_diff_density_min -1.256
_refine_diff_density_rms 0.127
_refine_ls_extinction_coef 0.00021(5)
_refine_ls_extinction_expression Fc^*^=kFc[1+0.001xFc^2^\l^3^/sin(2\q)]^-1/4^
_refine_ls_extinction_method SHELXL
_refine_ls_goodness_of_fit_all 1.127
_refine_ls_goodness_of_fit_obs 1.157
_refine_ls_matrix_type full
_refine_ls_number_parameters 244
_refine_ls_number_reflns 2150
_refine_ls_number_restraints 259
_refine_ls_restrained_S_all 1.136
_refine_ls_restrained_S_obs 1.070
_refine_ls_R_factor_all 0.1174
_refine_ls_R_factor_obs 0.0775
_refine_ls_shift/esd_max 0.000
_refine_ls_shift/esd_mean 0.000
_refine_ls_structure_factor_coef Fsqd
_refine_ls_weighting_details 'w=1/[\s^2^(Fo^2^)+(0.0847P)^2^+53.1420P] where  P=(Fo^2^+2Fc^2^)/3''
_refine_ls_weighting_scheme calc
_refine_ls_wR_factor_all 0.2167
_refine_ls_wR_factor_obs 0.1735
_reflns_number_observed 1563
_reflns_number_total 2185
_reflns_observed_criterion >2sigma(I)
_cod_data_source_file g803442.txt
_cod_data_source_block eb2207
_cod_depositor_comments
;
The following automatic conversions were performed:

data item '_exptl_absorpt_correction_type' value 'Integration' was
changed to 'integration' in accordance with the
/home/saulius/struct/COD-crude-data/automatic-downloads/DataCite-retrospective/RSC/depositions/lib/dictionaries/cif_core.dic
dictionary named 'cif_core.dic' version 2.4.2 last updated on
2011-04-26.

data item '_geom_angle_publ_flag' value 'Y' was changed to 'y' in
accordance with the
/home/saulius/struct/COD-crude-data/automatic-downloads/DataCite-retrospective/RSC/depositions/lib/dictionaries/cif_core.dic
dictionary named 'cif_core.dic' version 2.4.2 last updated on
2011-04-26 (40 times).

data item '_geom_bond_publ_flag' value 'Y' was changed to 'y' in
accordance with the
/home/saulius/struct/COD-crude-data/automatic-downloads/DataCite-retrospective/RSC/depositions/lib/dictionaries/cif_core.dic
dictionary named 'cif_core.dic' version 2.4.2 last updated on
2011-04-26 (17 times).

data item '_symmetry_cell_setting' value 'Monoclinic' was changed to
'monoclinic' in accordance with the
/home/saulius/struct/COD-crude-data/automatic-downloads/DataCite-retrospective/RSC/depositions/lib/dictionaries/cif_core.dic
dictionary named 'cif_core.dic' version 2.4.2 last updated on
2011-04-26.

data item '_refine_ls_weighting_scheme' value 'calc
w=1/[\s^2^(Fo^2^)+(0.0847P)^2^+53.1420P] where P=(Fo^2^+2Fc^2^)/3''
was changed to 'calc'. A new data item '_refine_ls_weighting_details'
was created with the value set to
'w=1/[\s^2^(Fo^2^)+(0.0847P)^2^+53.1420P] where P=(Fo^2^+2Fc^2^)/3''.

Automatic conversion script
Id: cif_fix_values 6909 2019-04-08 15:41:33Z antanas 
;
_cod_original_cell_volume 3569.6(43)
_cod_original_sg_symbol_H-M C2/c
_cod_database_code 7702314

loop_
_symmetry_equiv_pos_as_xyz
'x, y, z'
'-x, y, -z+1/2'
'x+1/2, y+1/2, z'
'-x+1/2, y+1/2, -z+1/2'
'-x, -y, -z'
'x, -y, z-1/2'
'-x+1/2, -y+1/2, -z'
'x+1/2, -y+1/2, z-1/2'

loop_
_atom_site_aniso_label
_atom_site_aniso_U_11
_atom_site_aniso_U_22
_atom_site_aniso_U_33
_atom_site_aniso_U_23
_atom_site_aniso_U_13
_atom_site_aniso_U_12
Co1 0.0285(9) 0.0241(9) 0.0246(9) 0.0012(7) -0.0002(7) 0.0014(8)
Na1 0.037(2) 0.034(2) 0.023(2) -0.004(2) -0.005(2) 0.003(2)
O1 0.051(6) 0.034(5) 0.026(5) 0.000 -0.007(5) 0.000
N11 0.037(4) 0.028(4) 0.024(4) 0.001(4) -0.003(3) 0.007(4)
C21 0.041(4) 0.023(5) 0.022(4) 0.001(4) -0.003(4) -0.004(5)
C31 0.041(5) 0.041(6) 0.035(5) 0.005(5) 0.012(4) -0.012(6)
C41 0.040(5) 0.054(7) 0.054(6) -0.001(6) 0.010(5) -0.004(6)
C51 0.039(5) 0.049(7) 0.050(5) -0.001(6) -0.004(5) -0.002(6)
C61 0.038(5) 0.035(6) 0.025(5) 0.001(5) -0.008(4) 0.002(5)
O21 0.034(3) 0.038(4) 0.028(3) 0.005(3) -0.004(3) 0.003(3)
Cl1 0.053(2) 0.078(2) 0.034(2) 0.0042(15) -0.0081(14) 0.016(2)
N12 0.035(5) 0.029(4) 0.018(3) -0.002(3) 0.001(4) -0.002(4)
C22 0.027(5) 0.030(4) 0.017(4) 0.000(3) 0.003(4) -0.001(5)
C32 0.033(5) 0.037(5) 0.021(5) 0.007(4) 0.002(5) 0.004(5)
C42 0.035(6) 0.022(5) 0.041(5) 0.009(4) 0.000(5) -0.012(5)
C52 0.028(5) 0.028(5) 0.039(5) -0.008(4) 0.000(5) 0.015(5)
C62 0.037(6) 0.036(5) 0.022(4) -0.002(4) 0.003(5) -0.006(5)
O22 0.036(4) 0.036(4) 0.020(3) -0.005(3) 0.004(3) 0.010(3)
Cl2 0.066(2) 0.049(2) 0.0219(14) -0.0078(12) 0.0045(13) 0.002(2)
N13 0.024(4) 0.028(5) 0.032(4) -0.002(3) -0.005(3) 0.009(3)
C23 0.037(5) 0.013(5) 0.041(5) -0.009(4) -0.004(4) -0.004(4)
C33 0.041(6) 0.023(5) 0.032(5) 0.001(4) -0.002(4) 0.000(4)
C43 0.041(6) 0.042(6) 0.027(5) -0.009(5) -0.007(5) -0.006(5)
C53 0.038(6) 0.025(6) 0.036(5) -0.004(4) -0.006(4) -0.006(5)
C63 0.029(5) 0.024(5) 0.030(5) -0.001(4) -0.001(4) 0.007(4)
O23 0.028(3) 0.025(4) 0.052(4) -0.002(3) -0.003(3) -0.004(3)
Cl3 0.054(2) 0.058(2) 0.0338(15) 0.0046(13) 0.0091(13) -0.001(2)

loop_
_atom_site_label
_atom_site_type_symbol
_atom_site_fract_x
_atom_site_fract_y
_atom_site_fract_z
_atom_site_U_iso_or_equiv
_atom_site_thermal_displace_type
_atom_site_occupancy
_atom_site_calc_flag
_atom_site_refinement_flags
Co1 Co 0.44749(7) 0.09268(13) 0.98887(11) 0.0257(5) Uani 1 d U
Na1 Na 0.4359(2) 0.1122(3) 0.6929(3) 0.0312(10) Uani 1 d U
O1 O 0.5000 -0.0364(8) 0.7500 0.037(2) Uani 1 d SDU
H1 H 0.4961(53) -0.0794(19) 0.7015(11) 0.044 Uiso 1 d D
N11 N 0.3465(3) 0.0906(6) 0.9821(5) 0.029(2) Uani 1 d DU
C21 C 0.3450(4) 0.0718(8) 1.0784(6) 0.029(2) Uani 1 d DU
C31 C 0.2888(4) 0.0771(9) 1.1280(7) 0.039(2) Uani 1 d DU
H31 H 0.2879(4) 0.0689(9) 1.1953(7) 0.047 Uiso 1 calc R
C41 C 0.2358(5) 0.0946(10) 1.0744(8) 0.049(3) Uani 1 d DU
H41 H 0.1976(5) 0.0970(10) 1.1054(8) 0.059 Uiso 1 calc R
C51 C 0.2370(5) 0.1088(9) 0.9757(7) 0.046(3) Uani 1 d DU
H51 H 0.2002(5) 0.1190(9) 0.9391(7) 0.055 Uiso 1 calc R
C61 C 0.2932(4) 0.1075(8) 0.9332(6) 0.033(2) Uani 1 d DU
O21 O 0.3995(3) 0.0563(6) 1.1193(4) 0.034(2) Uani 1 d DU
Cl1 Cl 0.29959(14) 0.1315(3) 0.8112(2) 0.0552(9) Uani 1 d DU
N12 N 0.4460(4) 0.2705(6) 0.9871(5) 0.027(2) Uani 1 d DU
C22 C 0.4503(4) 0.2751(7) 0.8901(6) 0.024(2) Uani 1 d DU
C32 C 0.4426(5) 0.3787(7) 0.8416(6) 0.030(2) Uani 1 d DU
H32 H 0.4452(5) 0.3828(7) 0.7742(6) 0.037 Uiso 1 calc R
C42 C 0.4314(5) 0.4725(8) 0.8946(7) 0.033(2) Uani 1 d DU
H42 H 0.4269(5) 0.5420(8) 0.8632(7) 0.039 Uiso 1 calc R
C52 C 0.4265(5) 0.4672(8) 0.9941(6) 0.032(2) Uani 1 d DU
H52 H 0.4176(5) 0.5312(8) 1.0308(6) 0.038 Uiso 1 calc R
C62 C 0.4353(5) 0.3647(8) 1.0360(6) 0.032(2) Uani 1 d DU
O22 O 0.4613(3) 0.1772(5) 0.8504(4) 0.031(2) Uani 1 d DU
Cl2 Cl 0.43052(14) 0.3490(2) 1.1601(2) 0.0456(8) Uani 1 d DU
N13 N 0.6018(3) 0.1971(6) 0.9636(5) 0.028(2) Uani 1 d DU
C23 C 0.5839(4) 0.1483(7) 1.0458(7) 0.030(2) Uani 1 d DU
C33 C 0.6145(4) 0.1722(8) 1.1349(7) 0.032(2) Uani 1 d DU
H33 H 0.6018(4) 0.1382(8) 1.1923(7) 0.038 Uiso 1 calc R
C43 C 0.6627(5) 0.2459(9) 1.1350(7) 0.037(3) Uani 1 d DU
H43 H 0.6838(5) 0.2623(9) 1.1934(7) 0.044 Uiso 1 calc R
C53 C 0.6815(5) 0.2976(8) 1.0502(6) 0.033(2) Uani 1 d DU
H53 H 0.7148(5) 0.3484(8) 1.0497(6) 0.040 Uiso 1 calc R
C63 C 0.6487(4) 0.2702(8) 0.9682(6) 0.028(2) Uani 1 d DU
O23 O 0.5371(3) 0.0764(5) 1.0407(5) 0.035(2) Uani 1 d DU
Cl3 Cl 0.66864(14) 0.3305(3) 0.8599(2) 0.0484(8) Uani 1 d DU

loop_
_atom_type_symbol
_atom_type_description
_atom_type_scat_dispersion_real
_atom_type_scat_dispersion_imag
_atom_type_scat_source
C C 0.0181 0.0091 'International Tables Vol C Tables 4.2.6.8 and 6.1.1.4'
H H 0.0000 0.0000 'International Tables Vol C Tables 4.2.6.8 and 6.1.1.4'
N N 0.0311 0.0180 'International Tables Vol C Tables 4.2.6.8 and 6.1.1.4'
O O 0.0492 0.0322 'International Tables Vol C Tables 4.2.6.8 and 6.1.1.4'
Cl Cl 0.3639 0.7018 'International Tables Vol C Tables 4.2.6.8 and 6.1.1.4'
Co Co -2.3653 3.6143 'International Tables Vol C Tables 4.2.6.8 and 6.1.1.4'
Na Na 0.1353 0.1239 'International Tables Vol C Tables 4.2.6.8 and 6.1.1.4'

loop_
_geom_angle_atom_site_label_1
_geom_angle_atom_site_label_2
_geom_angle_atom_site_label_3
_geom_angle
_geom_angle_site_symmetry_1
_geom_angle_site_symmetry_3
_geom_angle_publ_flag
O23 Co1 O23 79.9(3) . 5_657 y
O23 Co1 N12 96.4(3) . . y
O23 Co1 N12 165.1(3) 5_657 . y
O23 Co1 O21 98.9(3) . . y
O23 Co1 O21 93.1(3) 5_657 . y
N12 Co1 O21 101.7(3) . . y
O23 Co1 N11 160.9(3) . . y
O23 Co1 N11 98.3(3) 5_657 . y
N12 Co1 N11 89.8(3) . . y
O21 Co1 N11 62.1(2) . . y
O23 Co1 O22 101.7(3) . . y
O23 Co1 O22 104.2(3) 5_657 . y
N12 Co1 O22 62.2(2) . . y
O21 Co1 O22 155.1(2) . . y
N11 Co1 O22 97.1(3) . . y
O22 Na1 O1 79.4(2) . . y
O22 Na1 O21 137.6(3) . 6 y
O1 Na1 O21 72.4(2) . 6 y
O22 Na1 O22 86.0(3) . 2_656 y
O1 Na1 O22 78.0(2) . 2_656 y
O21 Na1 O22 117.2(3) 6 2_656 y
O22 Na1 N13 136.7(3) . 2_656 y
O1 Na1 N13 139.8(2) . 2_656 y
O21 Na1 N13 82.7(3) 6 2_656 y
O22 Na1 N13 86.4(3) 2_656 2_656 y
O22 Na1 Na1 49.9(2) . 2_656 y
O1 Na1 Na1 48.3(2) . 2_656 y
O21 Na1 Na1 119.5(2) 6 2_656 y
O22 Na1 Na1 48.1(2) 2_656 2_656 y
N13 Na1 Na1 134.1(2) 2_656 2_656 y
Na1 O1 Na1 83.5(4) 2_656 . y
C61 N11 C21 119.0(8) . . ?
C61 N11 Co1 150.2(6) . . ?
C21 N11 Co1 90.4(5) . . ?
O21 C21 N11 114.2(8) . . ?
O21 C21 C31 124.7(8) . . ?
N11 C21 C31 121.0(8) . . ?
C41 C31 C21 117.4(9) . . ?
C31 C41 C51 121.6(9) . . ?
C61 C51 C41 117.8(9) . . ?
N11 C61 C51 123.1(8) . . ?
N11 C61 Cl1 115.8(7) . . ?
C51 C61 Cl1 121.1(7) . . ?
C21 O21 Co1 93.0(5) . . ?
C21 O21 Na1 126.2(6) . 6_556 y
Co1 O21 Na1 111.7(3) . 6_556 y
C62 N12 C22 119.3(7) . . ?
C62 N12 Co1 146.9(6) . . ?
C22 N12 Co1 92.9(5) . . ?
O22 C22 N12 113.6(7) . . ?
O22 C22 C32 126.5(7) . . ?
N12 C22 C32 119.9(8) . . ?
C42 C32 C22 118.7(8) . . ?
C32 C42 C52 121.2(8) . . ?
C62 C52 C42 116.8(8) . . ?
N12 C62 C52 124.1(8) . . ?
N12 C62 Cl2 115.4(7) . . ?
C52 C62 Cl2 120.5(7) . . ?
C22 O22 Co1 90.5(5) . . ?
C22 O22 Na1 129.6(5) . . ?
Co1 O22 Na1 128.5(3) . . ?
C22 O22 Na1 124.1(6) . 2_656 y
Co1 O22 Na1 102.3(3) . 2_656 y
Na1 O22 Na1 82.0(2) . 2_656 y
C63 N13 C23 118.3(7) . . ?
C63 N13 Na1 122.3(6) . 2_656 y
C23 N13 Na1 117.6(6) . 2_656 y
O23 C23 N13 118.0(8) . . ?
O23 C23 C33 121.0(8) . . ?
N13 C23 C33 121.0(8) . . ?
C43 C33 C23 118.2(8) . . ?
C33 C43 C53 121.4(8) . . ?
C63 C53 C43 116.2(8) . . ?
N13 C63 C53 125.0(8) . . ?
N13 C63 Cl3 115.7(6) . . ?
C53 C63 Cl3 119.3(7) . . ?
C23 O23 Co1 131.8(6) . . ?
C23 O23 Co1 120.7(6) . 5_657 y
Co1 O23 Co1 100.1(3) . 5_657 y

loop_
_geom_bond_atom_site_label_1
_geom_bond_atom_site_label_2
_geom_bond_distance
_geom_bond_site_symmetry_2
_geom_bond_publ_flag
Co1 O23 2.057(7) . y
Co1 O23 2.084(7) 5_657 y
Co1 N12 2.119(8) . y
Co1 O21 2.152(7) . y
Co1 N11 2.180(8) . y
Co1 O22 2.197(6) . y
Na1 O22 2.371(7) . y
Na1 O1 2.372(8) . y
Na1 O21 2.377(8) 6 y
Na1 O22 2.439(8) 2_656 y
Na1 N13 2.513(8) 2_656 y
Na1 Na1 3.157(8) 2_656 y
O1 Na1 2.372(8) 2_656 y
N11 C61 1.338(11) . ?
N11 C21 1.355(10) . ?
C21 O21 1.307(10) . ?
C21 C31 1.411(12) . ?
C31 C41 1.367(13) . ?
C41 C51 1.381(13) . ?
C51 C61 1.362(12) . ?
C61 Cl1 1.726(9) . ?
O21 Na1 2.377(8) 6_556 y
N12 C62 1.335(11) . ?
N12 C22 1.353(10) . ?
C22 O22 1.314(10) . ?
C22 C32 1.415(11) . ?
C32 C42 1.362(12) . ?
C42 C52 1.389(12) . ?
C52 C62 1.364(12) . ?
C62 Cl2 1.737(9) . ?
O22 Na1 2.439(8) 2_656 y
N13 C63 1.335(11) . ?
N13 C23 1.346(11) . ?
N13 Na1 2.513(8) 2_656 y
C23 O23 1.325(10) . ?
C23 C33 1.417(12) . ?
C33 C43 1.362(12) . ?
C43 C53 1.398(12) . ?
C53 C63 1.367(11) . ?
C63 Cl3 1.730(9) . ?
O23 Co1 2.084(7) 5_657 y
